data_2210853
loop_
_publ_author_name
'Gao, Ling'
'Peng, Hao'
'He, Hong-Wu'

_publ_section_title
;
 (<i>E</i>)-3-Methylstilbene
;
_journal_coeditor_code AC2056
_journal_issue 11
_journal_name_full 'Acta Crystallographica Section E'
_journal_page_first o5032
_journal_page_last o5033
_journal_paper_doi 10.1107/S1600536806041730
_journal_volume 62
_journal_year 2006
_chemical_formula_iupac 'C15 H14'
_chemical_formula_moiety 'C15 H14'
_chemical_formula_sum 'C15 H14'
_chemical_formula_weight 194.26
_chemical_name_systematic
;
(E)-3-Methylstilbene
;
_space_group_IT_number 14
_symmetry_cell_setting monoclinic
_symmetry_space_group_name_Hall '-P 2ybc'
_symmetry_space_group_name_H-M 'P 1 21/c 1'
_atom_sites_solution_hydrogens geom
_atom_sites_solution_primary direct
_atom_sites_solution_secondary difmap
_cell_angle_alpha 90.00
_cell_angle_beta 91.489(3)
_cell_angle_gamma 90.00
_cell_formula_units_Z 4
_cell_length_a 5.8550(10)
_cell_length_b 8.0709(13)
_cell_length_c 24.255(4)
_cell_measurement_reflns_used 1554
_cell_measurement_temperature 292(2)
_cell_measurement_theta_max 21.11
_cell_measurement_theta_min 2.66
_cell_volume 1145.8(3)
_computing_cell_refinement 'SAINT (Bruker, 2000)'
_computing_data_collection 'SMART (Bruker, 2000)'
_computing_data_reduction SAINT
_computing_molecular_graphics 'SHELXTL (Bruker, 1997)'
_computing_publication_material SHELXTL
_computing_structure_refinement 'SHELXL97 (Sheldrick, 1997)'
_computing_structure_solution 'SHELXS97 (Sheldrick, 1997)'
_diffrn_ambient_temperature 292(2)
_diffrn_measured_fraction_theta_full 0.999
_diffrn_measured_fraction_theta_max 0.999
_diffrn_measurement_device_type 'Bruker SMART CCD area-detector'
_diffrn_measurement_method '\f and \w'
_diffrn_radiation_monochromator graphite
_diffrn_radiation_source 'fine-focus sealed tube'
_diffrn_radiation_type MoK\a
_diffrn_radiation_wavelength 0.71073
_diffrn_reflns_av_R_equivalents 0.0379
_diffrn_reflns_av_sigmaI/netI 0.0294
_diffrn_reflns_limit_h_max 6
_diffrn_reflns_limit_h_min -6
_diffrn_reflns_limit_k_max 8
_diffrn_reflns_limit_k_min -9
_diffrn_reflns_limit_l_max 28
_diffrn_reflns_limit_l_min -28
_diffrn_reflns_number 7927
_diffrn_reflns_theta_full 25.00
_diffrn_reflns_theta_max 25.00
_diffrn_reflns_theta_min 1.68
_exptl_absorpt_coefficient_mu 0.063
_exptl_absorpt_correction_T_max 0.9937
_exptl_absorpt_correction_T_min 0.9875
_exptl_absorpt_correction_type none
_exptl_crystal_colour colourless
_exptl_crystal_density_diffrn 1.126
_exptl_crystal_density_method 'not measured'
_exptl_crystal_description block
_exptl_crystal_F_000 416
_exptl_crystal_size_max 0.20
_exptl_crystal_size_mid 0.10
_exptl_crystal_size_min 0.10
_refine_diff_density_max 0.305
_refine_diff_density_min -0.100
_refine_ls_extinction_method none
_refine_ls_goodness_of_fit_ref 1.052
_refine_ls_hydrogen_treatment constr
_refine_ls_matrix_type full
_refine_ls_number_parameters 137
_refine_ls_number_reflns 2005
_refine_ls_number_restraints 0
_refine_ls_restrained_S_all 1.052
_refine_ls_R_factor_all 0.1034
_refine_ls_R_factor_gt 0.0661
_refine_ls_shift/su_max 0.000
_refine_ls_shift/su_mean 0.000
_refine_ls_structure_factor_coef Fsqd
_refine_ls_weighting_details 'calc w = 1/[\s^2^(Fo^2^)+(0.0761P)^2^+0.1919P] where P=(Fo^2^+2Fc^2^)/3'
_refine_ls_weighting_scheme calc
_refine_ls_wR_factor_gt 0.1663
_refine_ls_wR_factor_ref 0.1855
_reflns_number_gt 1212
_reflns_number_total 2005
_reflns_threshold_expression I>2\s(I)
_cod_data_source_file ac2056.cif
_cod_data_source_block I
_cod_depositor_comments
;
The following automatic conversions were performed:
'_symmetry_cell_setting' value 'Monoclinic' changed to 'monoclinic'
according to '/home/saulius/struct/CIF-dictionaries/cif_core.dic'
dictionary named 'cif_core.dic' version 2.4.1 from 2010-06-29.

Automatic conversion script
Id: cif_fix_enum 1527 2010-12-29 10:47:43Z saulius 

The following automatic conversions were performed:

'_symmetry_cell_setting' value 'Monoclinic' changed to 'monoclinic'
according to /home/saulius/struct/CIF-dictionaries/cif_core.dic
dictionary named 'cif_core.dic' version 2.4.1 from 2010-06-29.

Automatic conversion script
Id: cif_fix_values 1715 2011-07-08 13:25:40Z adriana 
;
_cod_original_sg_symbol_H-M 'P 21/c'
_cod_database_code 2210853
_cod_database_fobs_code 2210853

loop_
_symmetry_equiv_pos_as_xyz
'x, y, z'
'-x, y+1/2, -z+1/2'
'-x, -y, -z'
'x, -y-1/2, z-1/2'

loop_
_atom_site_type_symbol
_atom_site_label
_atom_site_fract_x
_atom_site_fract_y
_atom_site_fract_z
_atom_site_U_iso_or_equiv
_atom_site_adp_type
_atom_site_calc_flag
_atom_site_refinement_flags
_atom_site_occupancy
C C14 0.1080(4) 0.2831(3) 0.10101(11) 0.0808(7) Uani d . 1
H H14 0.2491 0.2351 0.1093 0.097 Uiso calc R 1
C C6 0.3554(5) 0.3359(3) 0.27899(10) 0.0752(7) Uani d . 1
C C9 -0.0110(5) 0.3572(3) 0.14275(11) 0.0789(7) Uani d . 1
C C1 0.5598(5) 0.2602(3) 0.29209(12) 0.0871(8) Uani d . 1
H H1 0.6302 0.1954 0.2658 0.105 Uiso calc R 1
C C8 0.0767(5) 0.3732(3) 0.20100(14) 0.0979(9) Uani d . 1
H H8 -0.0113 0.4354 0.2247 0.117 Uiso calc R 1
C C7 0.2588(5) 0.3107(3) 0.22128(13) 0.0931(9) Uani d . 1
H H7 0.3414 0.2423 0.1983 0.112 Uiso calc R 1
C C13 0.0238(5) 0.2781(3) 0.04737(11) 0.0841(8) Uani d . 1
C C5 0.2570(4) 0.4326(3) 0.31870(12) 0.0860(8) Uani d . 1
H H5 0.1189 0.4856 0.3108 0.103 Uiso calc R 1
C C10 -0.2212(5) 0.4279(3) 0.13022(14) 0.0935(8) Uani d . 1
H H10 -0.3042 0.4792 0.1576 0.112 Uiso calc R 1
C C3 0.5620(6) 0.3746(4) 0.38201(12) 0.0977(9) Uani d . 1
H H3 0.6310 0.3875 0.4167 0.117 Uiso calc R 1
C C12 -0.1850(6) 0.3489(4) 0.03640(13) 0.0986(9) Uani d . 1
H H12 -0.2452 0.3473 0.0005 0.118 Uiso calc R 1
C C2 0.6616(5) 0.2783(4) 0.34310(13) 0.0970(9) Uani d . 1
H H2 0.7990 0.2248 0.3513 0.116 Uiso calc R 1
C C11 -0.3059(5) 0.4215(4) 0.07702(16) 0.1050(10) Uani d . 1
H H11 -0.4482 0.4675 0.0686 0.126 Uiso calc R 1
C C4 0.3598(6) 0.4517(3) 0.36938(12) 0.0971(9) Uani d . 1
H H4 0.2915 0.5180 0.3956 0.116 Uiso calc R 1
C C15 0.1593(6) 0.2023(4) 0.00193(12) 0.1190(11) Uani d . 1
H H15A 0.2931 0.2680 -0.0040 0.179 Uiso calc R 1
H H15B 0.0672 0.1986 -0.0314 0.179 Uiso calc R 1
H H15C 0.2042 0.0919 0.0122 0.179 Uiso calc R 1

loop_
_atom_site_aniso_label
_atom_site_aniso_U_11
_atom_site_aniso_U_22
_atom_site_aniso_U_33
_atom_site_aniso_U_12
_atom_site_aniso_U_13
_atom_site_aniso_U_23
C14 0.0713(16) 0.0730(16) 0.0982(19) -0.0104(13) 0.0033(14) 0.0091(14)
C6 0.0874(18) 0.0616(15) 0.0771(16) -0.0123(13) 0.0105(14) 0.0015(12)
C9 0.0819(18) 0.0758(17) 0.0793(17) -0.0227(14) 0.0050(14) 0.0058(13)
C1 0.0873(19) 0.0749(17) 0.100(2) 0.0029(15) 0.0129(15) -0.0090(14)
C8 0.0813(19) 0.0754(18) 0.138(3) -0.0059(15) 0.0290(17) 0.0033(17)
C7 0.088(2) 0.0667(17) 0.125(2) -0.0015(15) 0.0272(17) 0.0051(15)
C13 0.091(2) 0.0666(16) 0.095(2) -0.0204(14) 0.0121(16) 0.0085(14)
C5 0.0832(17) 0.0788(18) 0.097(2) 0.0075(14) 0.0144(15) 0.0108(15)
C10 0.0768(18) 0.0830(19) 0.121(2) -0.0043(15) 0.0153(16) 0.0007(16)
C3 0.127(3) 0.0778(19) 0.0873(19) -0.0064(18) -0.0071(17) -0.0012(15)
C12 0.096(2) 0.094(2) 0.104(2) -0.0178(18) -0.0103(18) 0.0185(17)
C2 0.0892(19) 0.0826(19) 0.119(2) 0.0033(15) -0.0068(18) 0.0024(17)
C11 0.0789(19) 0.097(2) 0.138(3) -0.0041(16) -0.012(2) 0.025(2)
C4 0.126(2) 0.0770(19) 0.089(2) 0.0083(17) 0.0282(18) -0.0021(15)
C15 0.146(3) 0.104(2) 0.108(2) -0.023(2) 0.027(2) -0.0085(18)

loop_
_atom_type_symbol
_atom_type_description
_atom_type_scat_dispersion_real
_atom_type_scat_dispersion_imag
_atom_type_scat_source
C C 0.0033 0.0016 'International Tables Vol C Tables 4.2.6.8 and 6.1.1.4'
H H 0.0000 0.0000 'International Tables Vol C Tables 4.2.6.8 and 6.1.1.4'

loop_
_geom_angle_atom_site_label_1
_geom_angle_atom_site_label_2
_geom_angle_atom_site_label_3
_geom_angle
_geom_angle_publ_flag
C13 C14 C9 122.0(3) ?
C13 C14 H14 119.0 ?
C9 C14 H14 119.0 ?
C1 C6 C5 117.9(2) ?
C1 C6 C7 117.2(2) ?
C5 C6 C7 124.8(3) yes
C14 C9 C10 118.7(3) ?
C14 C9 C8 124.2(3) yes
C10 C9 C8 117.0(3) ?
C2 C1 C6 121.2(3) ?
C2 C1 H1 119.4 ?
C6 C1 H1 119.4 ?
C7 C8 C9 126.7(3) yes
C7 C8 H8 116.7 ?
C9 C8 H8 116.7 ?
C8 C7 C6 126.7(3) yes
C8 C7 H7 116.7 ?
C6 C7 H7 116.7 ?
C12 C13 C14 117.8(3) ?
C12 C13 C15 120.8(3) ?
C14 C13 C15 121.4(3) ?
C4 C5 C6 120.8(3) ?
C4 C5 H5 119.6 ?
C6 C5 H5 119.6 ?
C11 C10 C9 119.3(3) ?
C11 C10 H10 120.3 ?
C9 C10 H10 120.3 ?
C4 C3 C2 119.2(3) ?
C4 C3 H3 120.4 ?
C2 C3 H3 120.4 ?
C11 C12 C13 121.2(3) ?
C11 C12 H12 119.4 ?
C13 C12 H12 119.4 ?
C3 C2 C1 120.1(3) ?
C3 C2 H2 119.9 ?
C1 C2 H2 119.9 ?
C12 C11 C10 121.0(3) ?
C12 C11 H11 119.5 ?
C10 C11 H11 119.5 ?
C5 C4 C3 120.7(3) ?
C5 C4 H4 119.6 ?
C3 C4 H4 119.6 ?
C13 C15 H15A 109.5 ?
C13 C15 H15B 109.5 ?
H15A C15 H15B 109.5 ?
C13 C15 H15C 109.5 ?
H15A C15 H15C 109.5 ?
H15B C15 H15C 109.5 ?

loop_
_geom_bond_atom_site_label_1
_geom_bond_atom_site_label_2
_geom_bond_distance
_geom_bond_publ_flag
C14 C13 1.380(3) ?
C14 C9 1.380(3) ?
C14 H14 0.9300 ?
C6 C1 1.373(3) ?
C6 C5 1.378(3) ?
C6 C7 1.510(4) yes
C9 C10 1.383(4) ?
C9 C8 1.496(4) yes
C1 C2 1.367(3) ?
C1 H1 0.9300 ?
C8 C7 1.267(4) yes
C8 H8 0.9300 ?
C7 H7 0.9300 ?
C13 C12 1.369(4) ?
C13 C15 1.505(4) yes
C5 C4 1.363(4) ?
C5 H5 0.9300 ?
C10 C11 1.371(4) ?
C10 H10 0.9300 ?
C3 C4 1.365(4) ?
C3 C2 1.365(4) ?
C3 H3 0.9300 ?
C12 C11 1.361(4) ?
C12 H12 0.9300 ?
C2 H2 0.9300 ?
C11 H11 0.9300 ?
C4 H4 0.9300 ?
C15 H15A 0.9600 ?
C15 H15B 0.9600 ?
C15 H15C 0.9600 ?

loop_
_geom_hbond_atom_site_label_D
_geom_hbond_atom_site_label_H
_geom_hbond_atom_site_label_A
_geom_hbond_site_symmetry_A
_geom_hbond_distance_DH
_geom_hbond_distance_HA
_geom_hbond_distance_DA
_geom_hbond_angle_DHA
_geom_hbond_publ_flag
C4 H4 Cg2 2_555 0.93 2.96 3.730(3) 142 yes

loop_
_geom_torsion_atom_site_label_1
_geom_torsion_atom_site_label_2
_geom_torsion_atom_site_label_3
_geom_torsion_atom_site_label_4
_geom_torsion
C13 C14 C9 C10 0.2(4)
C13 C14 C9 C8 -177.0(2)
C5 C6 C1 C2 0.8(4)
C7 C6 C1 C2 179.0(2)
C14 C9 C8 C7 -6.4(4)
C10 C9 C8 C7 176.3(3)
C9 C8 C7 C6 175.7(2)
C1 C6 C7 C8 -178.0(3)
C5 C6 C7 C8 0.0(4)
C9 C14 C13 C12 -0.4(4)
C9 C14 C13 C15 177.8(2)
C1 C6 C5 C4 -0.2(4)
C7 C6 C5 C4 -178.2(2)
C14 C9 C10 C11 0.4(4)
C8 C9 C10 C11 177.8(2)
C14 C13 C12 C11 -0.1(4)
C15 C13 C12 C11 -178.3(2)
C4 C3 C2 C1 0.2(4)
C6 C1 C2 C3 -0.8(4)
C13 C12 C11 C10 0.8(4)
C9 C10 C11 C12 -0.9(4)
C6 C5 C4 C3 -0.4(4)
C2 C3 C4 C5 0.4(4)

loop_
_cod_related_entry_id
_cod_related_entry_database
_cod_related_entry_code
1 ChemSpider 30655077
